data_1511529
loop_
_publ_author_name
'Fouassier, C.'
'Lloyd, D.J.'
'Levasseur, A.'

_publ_section_title
;
 Structure cristalline du bromoborate Ca2 B5 O9 Br
;
_journal_name_full 'Journal of Solid State Chemistry'
_journal_page_first 179
_journal_page_last 186
_journal_paper_doi 10.1016/0022-4596(73)90179-5
_journal_volume 6
_journal_year 1973
_chemical_formula_sum 'B5 Br Ca2 O9'
_chemical_name_systematic 'Ca2 (B5 O9 Br)'
_space_group_IT_number 34
_symmetry_space_group_name_Hall 'P 2 -2n'
_symmetry_space_group_name_H-M 'P n n 2'
_cell_angle_alpha 90
_cell_angle_beta 90
_cell_angle_gamma 90
_cell_formula_units_Z 4
_cell_length_a 11.397
_cell_length_b 11.255
_cell_length_c 6.293
_cell_volume 807.223
_citation_journal_id_ASTM JSSCBI
_cod_data_source_file boron4-x_162.cif
_cod_data_source_block B5Br1Ca2O9
_cod_original_cell_volume 807.2235
_cod_original_formula_sum 'B5 Br1 Ca2 O9'
_cod_database_code 1511529

loop_
_symmetry_equiv_pos_as_xyz
x,y,z
-x,-y,z
-x+1/2,y+1/2,z+1/2
x+1/2,-y+1/2,z+1/2

loop_
_atom_site_label
_atom_site_type_symbol
_atom_site_fract_x
_atom_site_fract_y
_atom_site_fract_z
_atom_site_occupancy
_atom_site_U_iso_or_equiv
B4 B+3 0.3072 0.2908 0.2291 1 0.0
Br2 Br-1 0.5 0 0.357 1 0.0
B3 B+3 0.2747 0.1785 0.9004 1 0.0
O4 O-2 0.2896 0.2947 0.4551 1 0.0
Br1 Br-1 0 0 0.1215 1 0.0
B5 B+3 0.2359 0.0137 0.6656 1 0.0
O5 O-2 0.2148 0.0927 0.5064 1 0.0
O9 O-2 0.2654 0.3965 0.1066 1 0.0
B2 B+3 0.1937 0.2207 0.5446 1 0.0
O1 O-2 0.249 0.1911 0.1236 1 0.0
Ca2 Ca+2 0.2527 0.4615 0.7061 1 0.0
B1 B+3 0.4725 0.2473 0.9986 1 0.0
O3 O-2 0.0871 0.2566 0.4317 1 0.0
O2 O-2 0.4358 0.2813 0.2006 1 0.0
Ca1 Ca+2 0.0334 0.2551 0.0399 1 0.0
O7 O-2 0.3937 0.2171 0.8457 1 0.0
O6 O-2 0.1865 0.2451 0.7719 1 0.0
O8 O-2 0.2647 0.0501 0.8651 1 0.0
